data_7202814
loop_
_publ_author_name
'M\'aty\'as Czugler'
'Tam\'as K\"ortv\'elyesi'
'L\'aszl\'o F\'abi\'an'
'Melinda Sipos'
'Gy\"orgy Keglevich'

_publ_section_title
;
 Intra- and intermolecular interactions and water pincer in the crystal
 structure of a 3-P(O)Ph2 substituted 1,2,3,6-tetrahydrophosphinine
 oxide hydrate
;
_journal_issue 7
_journal_name_full CrystEngComm
_journal_page_first 561
_journal_paper_doi 10.1039/b702137b
_journal_volume 9
_journal_year 2007
_chemical_formula_moiety 'C24 H23 Cl O2 P2, H2 O'
_chemical_formula_sum 'C24 H25 Cl O3 P2'
_chemical_formula_weight 458.83
_chemical_name_systematic
;
?
;
_space_group_IT_number 61
_symmetry_cell_setting orthorhombic
_symmetry_space_group_name_Hall '-P 2ac 2ab'
_symmetry_space_group_name_H-M 'P b c a'
_atom_sites_solution_hydrogens geom
_atom_sites_solution_primary direct
_atom_sites_solution_secondary difmap
_audit_creation_method SHELXL-97
_cell_angle_alpha 90.00
_cell_angle_beta 90.00
_cell_angle_gamma 90.00
_cell_formula_units_Z 8
_cell_length_a 12.277(2)
_cell_length_b 16.356(2)
_cell_length_c 23.341(4)
_cell_measurement_reflns_used 55211
_cell_measurement_temperature 295(2)
_cell_measurement_theta_max 27.56
_cell_measurement_theta_min 3.04
_cell_volume 4686.9(12)
_computing_structure_refinement 'SHELXL-97 (Sheldrick, 1997)'
_computing_structure_solution 'SHELXS-97 (Sheldrick, 1990)'
_diffrn_ambient_temperature 295(2)
_diffrn_measured_fraction_theta_full 0.998
_diffrn_measured_fraction_theta_max 0.998
_diffrn_measurement_device_type 'Rigaku R-Axis Rapid'
_diffrn_measurement_method 'omega scan'
_diffrn_radiation_monochromator graphite
_diffrn_radiation_source 'normal-focus sealed tube'
_diffrn_radiation_type MoK\a
_diffrn_radiation_wavelength 0.71070
_diffrn_reflns_av_R_equivalents 0.0390
_diffrn_reflns_av_sigmaI/netI 0.0149
_diffrn_reflns_limit_h_max 15
_diffrn_reflns_limit_h_min -15
_diffrn_reflns_limit_k_max 20
_diffrn_reflns_limit_k_min -21
_diffrn_reflns_limit_l_max 30
_diffrn_reflns_limit_l_min -30
_diffrn_reflns_number 69157
_diffrn_reflns_theta_full 27.48
_diffrn_reflns_theta_max 27.48
_diffrn_reflns_theta_min 3.04
_diffrn_standards_decay_% 0
_exptl_absorpt_coefficient_mu 0.322
_exptl_absorpt_correction_T_max 0.9331
_exptl_absorpt_correction_T_min 0.8692
_exptl_absorpt_correction_type numerical
_exptl_crystal_colour colorless
_exptl_crystal_density_diffrn 1.300
_exptl_crystal_density_method 'not measured'
_exptl_crystal_description chunk
_exptl_crystal_F_000 1920
_exptl_crystal_size_max 0.59
_exptl_crystal_size_mid 0.54
_exptl_crystal_size_min 0.49
_refine_diff_density_max 0.351
_refine_diff_density_min -0.223
_refine_diff_density_rms 0.044
_refine_ls_extinction_method none
_refine_ls_goodness_of_fit_ref 1.066
_refine_ls_hydrogen_treatment mixed
_refine_ls_matrix_type full
_refine_ls_number_parameters 278
_refine_ls_number_reflns 5363
_refine_ls_number_restraints 0
_refine_ls_restrained_S_all 1.066
_refine_ls_R_factor_all 0.0466
_refine_ls_R_factor_gt 0.0368
_refine_ls_shift/su_max 0.001
_refine_ls_shift/su_mean 0.000
_refine_ls_structure_factor_coef Fsqd
_refine_ls_weighting_details 'calc w=1/[\s^2^(Fo^2^)+(0.0543P)^2^+1.3426P] where P=(Fo^2^+2Fc^2^)/3'
_refine_ls_weighting_scheme calc
_refine_ls_wR_factor_gt 0.0979
_refine_ls_wR_factor_ref 0.1021
_reflns_number_gt 4339
_reflns_number_total 5363
_reflns_threshold_expression >2sigma(I)
_cod_data_source_file b702137b.txt
_cod_data_source_block sm01
_cod_original_cell_volume 4686.9(13)
_cod_original_sg_symbol_H-M Pbca
_cod_database_code 7202814

loop_
_symmetry_equiv_pos_as_xyz
'x, y, z'
'-x+1/2, -y, z+1/2'
'x+1/2, -y+1/2, -z'
'-x, y+1/2, -z+1/2'
'-x, -y, -z'
'x-1/2, y, -z-1/2'
'-x-1/2, y-1/2, z'
'x, -y-1/2, z-1/2'

loop_
_atom_site_label
_atom_site_type_symbol
_atom_site_fract_x
_atom_site_fract_y
_atom_site_fract_z
_atom_site_U_iso_or_equiv
_atom_site_adp_type
_atom_site_occupancy
_atom_site_symmetry_multiplicity
_atom_site_calc_flag
_atom_site_refinement_flags
_atom_site_disorder_assembly
_atom_site_disorder_group
P1 P 0.92077(3) 0.14666(3) 0.463176(17) 0.03278(11) Uani 1 1 d . . .
C2 C 0.84509(14) 0.22954(9) 0.49596(7) 0.0344(3) Uani 1 1 d . . .
H2A H 0.8962 0.2645 0.5161 0.041 Uiso 1 1 calc R . .
H2B H 0.8124 0.2619 0.4657 0.041 Uiso 1 1 calc R . .
C3 C 0.75369(12) 0.20422(9) 0.53860(6) 0.0278(3) Uani 1 1 d . . .
H3 H 0.6979 0.2470 0.5371 0.033 Uiso 1 1 calc R . .
C4 C 0.69887(12) 0.12506(9) 0.52130(7) 0.0306(3) Uani 1 1 d . . .
C5 C 0.74811(13) 0.05844(9) 0.50118(7) 0.0321(3) Uani 1 1 d . . .
C6 C 0.87051(13) 0.05705(10) 0.49926(7) 0.0351(3) Uani 1 1 d . . .
H6A H 0.8950 0.0084 0.4792 0.042 Uiso 1 1 calc R . .
H6B H 0.8992 0.0552 0.5380 0.042 Uiso 1 1 calc R . .
O7 O 1.04122(10) 0.15588(8) 0.46624(6) 0.0467(3) Uani 1 1 d . . .
P8 P 0.81135(3) 0.20610(2) 0.611160(16) 0.02795(10) Uani 1 1 d . . .
Cl9 Cl 0.55750(3) 0.12762(3) 0.52574(2) 0.04876(13) Uani 1 1 d . . .
C10 C 0.69028(16) -0.01510(11) 0.47789(9) 0.0496(5) Uani 1 1 d . . .
H10A H 0.6132 -0.0054 0.4780 0.074 Uiso 1 1 calc R . .
H10B H 0.7064 -0.0618 0.5014 0.074 Uiso 1 1 calc R . .
H10C H 0.7143 -0.0253 0.4394 0.074 Uiso 1 1 calc R . .
C11 C 0.87623(15) 0.13677(10) 0.39011(7) 0.0386(4) Uani 1 1 d . . .
C12 C 0.93971(19) 0.08711(13) 0.35491(9) 0.0573(5) Uani 1 1 d . . .
H12 H 1.0012 0.0614 0.3696 0.069 Uiso 1 1 calc R . .
C13 C 0.9111(3) 0.07624(16) 0.29818(10) 0.0760(8) Uani 1 1 d . . .
H13 H 0.9537 0.0432 0.2747 0.091 Uiso 1 1 calc R . .
C14 C 0.8209(3) 0.11356(17) 0.27642(9) 0.0750(7) Uani 1 1 d . . .
H14 H 0.8022 0.1057 0.2382 0.090 Uiso 1 1 calc R . .
C15 C 0.7579(2) 0.16228(16) 0.31026(9) 0.0673(6) Uani 1 1 d . . .
H15 H 0.6967 0.1877 0.2950 0.081 Uiso 1 1 calc R . .
C16 C 0.78478(17) 0.17413(13) 0.36742(8) 0.0521(5) Uani 1 1 d . . .
H16 H 0.7414 0.2071 0.3905 0.063 Uiso 1 1 calc R . .
O17 O 0.90657(9) 0.15077(7) 0.61827(5) 0.0374(3) Uani 1 1 d . . .
C18 C 0.84697(13) 0.31247(10) 0.62101(6) 0.0320(3) Uani 1 1 d . . .
C19 C 0.95414(15) 0.33282(12) 0.63259(8) 0.0456(4) Uani 1 1 d . . .
H19 H 1.0069 0.2921 0.6350 0.055 Uiso 1 1 calc R . .
C20 C 0.98272(18) 0.41434(13) 0.64066(9) 0.0560(5) Uani 1 1 d . . .
H20 H 1.0549 0.4281 0.6480 0.067 Uiso 1 1 calc R . .
C21 C 0.90527(19) 0.47443(12) 0.63786(8) 0.0530(5) Uani 1 1 d . . .
H21 H 0.9249 0.5287 0.6438 0.064 Uiso 1 1 calc R . .
C22 C 0.79885(19) 0.45498(11) 0.62635(8) 0.0507(5) Uani 1 1 d . . .
H22 H 0.7465 0.4960 0.6245 0.061 Uiso 1 1 calc R . .
C23 C 0.76927(16) 0.37423(10) 0.61746(7) 0.0413(4) Uani 1 1 d . . .
H23 H 0.6973 0.3613 0.6091 0.050 Uiso 1 1 calc R . .
C24 C 0.70755(13) 0.18497(9) 0.66371(7) 0.0334(3) Uani 1 1 d . . .
C25 C 0.60176(15) 0.21472(12) 0.66057(8) 0.0463(4) Uani 1 1 d . . .
H25 H 0.5788 0.2433 0.6283 0.056 Uiso 1 1 calc R . .
C26 C 0.53051(18) 0.20155(14) 0.70569(10) 0.0597(6) Uani 1 1 d . . .
H26 H 0.4596 0.2214 0.7036 0.072 Uiso 1 1 calc R . .
C27 C 0.56357(19) 0.15949(14) 0.75348(10) 0.0627(6) Uani 1 1 d . . .
H27 H 0.5153 0.1514 0.7837 0.075 Uiso 1 1 calc R . .
C28 C 0.66789(19) 0.12918(14) 0.75683(9) 0.0590(6) Uani 1 1 d . . .
H28 H 0.6900 0.1004 0.7892 0.071 Uiso 1 1 calc R . .
C29 C 0.73990(16) 0.14154(11) 0.71198(8) 0.0444(4) Uani 1 1 d . . .
H29 H 0.8102 0.1207 0.7142 0.053 Uiso 1 1 calc R . .
O30 O 1.12959(15) 0.16073(15) 0.57888(9) 0.0821(6) Uani 1 1 d . . .
H30A H 1.107(3) 0.159(2) 0.5480(14) 0.099 Uiso 1 1 d . . .
H30B H 1.078(3) 0.151(2) 0.5980(15) 0.099 Uiso 1 1 d . . .

loop_
_atom_site_aniso_label
_atom_site_aniso_U_11
_atom_site_aniso_U_22
_atom_site_aniso_U_33
_atom_site_aniso_U_23
_atom_site_aniso_U_13
_atom_site_aniso_U_12
P1 0.0282(2) 0.0392(2) 0.0309(2) -0.00346(16) 0.00481(15) -0.00469(16)
C2 0.0396(9) 0.0337(8) 0.0299(7) -0.0016(6) 0.0069(6) -0.0075(6)
C3 0.0258(7) 0.0293(7) 0.0283(7) -0.0010(6) -0.0001(6) 0.0005(6)
C4 0.0226(7) 0.0357(8) 0.0336(8) 0.0023(6) -0.0033(6) -0.0030(6)
C5 0.0297(8) 0.0313(8) 0.0355(8) 0.0012(6) -0.0007(6) -0.0031(6)
C6 0.0315(8) 0.0344(8) 0.0394(8) -0.0014(6) 0.0025(7) 0.0015(6)
O7 0.0291(6) 0.0606(8) 0.0505(7) -0.0059(6) 0.0049(5) -0.0081(6)
P8 0.02536(19) 0.0314(2) 0.02709(19) -0.00052(14) 0.00109(14) -0.00025(15)
Cl9 0.0233(2) 0.0496(3) 0.0734(3) -0.0036(2) -0.00458(19) -0.00148(17)
C10 0.0462(11) 0.0398(10) 0.0628(12) -0.0107(8) -0.0026(9) -0.0092(8)
C11 0.0417(9) 0.0427(9) 0.0313(8) -0.0040(7) 0.0049(7) -0.0073(7)
C12 0.0699(14) 0.0569(12) 0.0451(11) -0.0128(9) 0.0071(10) 0.0070(10)
C13 0.112(2) 0.0736(16) 0.0427(12) -0.0215(11) 0.0132(13) 0.0058(15)
C14 0.109(2) 0.0829(17) 0.0327(10) -0.0086(11) -0.0061(12) -0.0178(16)
C15 0.0728(16) 0.0852(17) 0.0437(11) 0.0033(11) -0.0157(11) -0.0032(13)
C16 0.0508(12) 0.0668(13) 0.0389(10) -0.0054(9) -0.0001(8) 0.0000(10)
O17 0.0301(6) 0.0423(6) 0.0397(6) -0.0007(5) -0.0020(5) 0.0069(5)
C18 0.0379(9) 0.0341(8) 0.0241(7) -0.0014(6) 0.0007(6) -0.0043(6)
C19 0.0399(10) 0.0453(10) 0.0518(11) -0.0075(8) 0.0022(8) -0.0063(8)
C20 0.0514(12) 0.0541(12) 0.0625(13) -0.0077(10) 0.0009(10) -0.0203(10)
C21 0.0773(15) 0.0356(9) 0.0461(10) 0.0014(8) -0.0014(10) -0.0150(9)
C22 0.0741(14) 0.0363(9) 0.0417(10) 0.0017(7) -0.0110(9) 0.0033(9)
C23 0.0483(10) 0.0386(9) 0.0369(9) 0.0001(7) -0.0082(7) -0.0001(8)
C24 0.0354(8) 0.0333(8) 0.0316(8) 0.0001(6) 0.0055(6) -0.0022(6)
C25 0.0400(10) 0.0496(10) 0.0492(10) 0.0072(8) 0.0120(8) 0.0063(8)
C26 0.0454(11) 0.0645(13) 0.0691(14) 0.0007(11) 0.0241(10) 0.0042(10)
C27 0.0655(14) 0.0729(14) 0.0497(12) -0.0006(10) 0.0276(10) -0.0148(11)
C28 0.0678(14) 0.0706(14) 0.0387(10) 0.0148(9) 0.0064(9) -0.0147(11)
C29 0.0440(10) 0.0515(10) 0.0377(9) 0.0081(8) 0.0011(8) -0.0037(8)
O30 0.0444(10) 0.1269(17) 0.0751(12) -0.0229(12) -0.0047(8) 0.0038(10)

loop_
_atom_type_symbol
_atom_type_description
_atom_type_scat_dispersion_real
_atom_type_scat_dispersion_imag
_atom_type_scat_source
C C 0.0033 0.0016 'International Tables Vol C Tables 4.2.6.8 and 6.1.1.4'
H H 0.0000 0.0000 'International Tables Vol C Tables 4.2.6.8 and 6.1.1.4'
Cl Cl 0.1484 0.1585 'International Tables Vol C Tables 4.2.6.8 and 6.1.1.4'
O O 0.0106 0.0060 'International Tables Vol C Tables 4.2.6.8 and 6.1.1.4'
P P 0.1023 0.0942 'International Tables Vol C Tables 4.2.6.8 and 6.1.1.4'

loop_
_geom_angle_atom_site_label_1
_geom_angle_atom_site_label_2
_geom_angle_atom_site_label_3
_geom_angle
_geom_angle_site_symmetry_1
_geom_angle_site_symmetry_3
_geom_angle_publ_flag
O7 P1 C11 110.91(8) . . ?
O7 P1 C6 113.62(8) . . ?
C11 P1 C6 105.44(8) . . ?
O7 P1 C2 114.42(8) . . ?
C11 P1 C2 108.16(8) . . ?
C6 P1 C2 103.63(7) . . ?
C3 C2 P1 116.15(10) . . ?
C3 C2 H2A 108.2 . . ?
P1 C2 H2A 108.2 . . ?
C3 C2 H2B 108.2 . . ?
P1 C2 H2B 108.2 . . ?
H2A C2 H2B 107.4 . . ?
C4 C3 C2 112.18(12) . . ?
C4 C3 P8 115.58(10) . . ?
C2 C3 P8 107.92(10) . . ?
C4 C3 H3 106.9 . . ?
C2 C3 H3 106.9 . . ?
P8 C3 H3 106.9 . . ?
C5 C4 C3 126.30(14) . . ?
C5 C4 Cl9 119.58(12) . . ?
C3 C4 Cl9 114.03(11) . . ?
C4 C5 C10 124.72(15) . . ?
C4 C5 C6 118.46(14) . . ?
C10 C5 C6 116.78(14) . . ?
C5 C6 P1 110.15(11) . . ?
C5 C6 H6A 109.6 . . ?
P1 C6 H6A 109.6 . . ?
C5 C6 H6B 109.6 . . ?
P1 C6 H6B 109.6 . . ?
H6A C6 H6B 108.1 . . ?
O17 P8 C24 111.29(7) . . ?
O17 P8 C18 112.39(7) . . ?
C24 P8 C18 105.60(7) . . ?
O17 P8 C3 113.31(7) . . ?
C24 P8 C3 110.61(7) . . ?
C18 P8 C3 103.10(7) . . ?
C5 C10 H10A 109.5 . . ?
C5 C10 H10B 109.5 . . ?
H10A C10 H10B 109.5 . . ?
C5 C10 H10C 109.5 . . ?
H10A C10 H10C 109.5 . . ?
H10B C10 H10C 109.5 . . ?
C16 C11 C12 119.05(17) . . ?
C16 C11 P1 124.74(14) . . ?
C12 C11 P1 116.20(15) . . ?
C13 C12 C11 119.9(2) . . ?
C13 C12 H12 120.1 . . ?
C11 C12 H12 120.1 . . ?
C14 C13 C12 120.4(2) . . ?
C14 C13 H13 119.8 . . ?
C12 C13 H13 119.8 . . ?
C13 C14 C15 120.5(2) . . ?
C13 C14 H14 119.8 . . ?
C15 C14 H14 119.8 . . ?
C14 C15 C16 120.3(2) . . ?
C14 C15 H15 119.9 . . ?
C16 C15 H15 119.9 . . ?
C11 C16 C15 119.9(2) . . ?
C11 C16 H16 120.0 . . ?
C15 C16 H16 120.0 . . ?
C19 C18 C23 119.25(16) . . ?
C19 C18 P8 119.09(13) . . ?
C23 C18 P8 121.66(13) . . ?
C18 C19 C20 119.78(19) . . ?
C18 C19 H19 120.1 . . ?
C20 C19 H19 120.1 . . ?
C21 C20 C19 120.42(19) . . ?
C21 C20 H20 119.8 . . ?
C19 C20 H20 119.8 . . ?
C20 C21 C22 120.29(18) . . ?
C20 C21 H21 119.9 . . ?
C22 C21 H21 119.9 . . ?
C21 C22 C23 120.02(19) . . ?
C21 C22 H22 120.0 . . ?
C23 C22 H22 120.0 . . ?
C22 C23 C18 120.23(18) . . ?
C22 C23 H23 119.9 . . ?
C18 C23 H23 119.9 . . ?
C25 C24 C29 119.28(16) . . ?
C25 C24 P8 123.93(13) . . ?
C29 C24 P8 116.60(13) . . ?
C26 C25 C24 119.72(19) . . ?
C26 C25 H25 120.1 . . ?
C24 C25 H25 120.1 . . ?
C27 C26 C25 120.6(2) . . ?
C27 C26 H26 119.7 . . ?
C25 C26 H26 119.7 . . ?
C26 C27 C28 120.15(19) . . ?
C26 C27 H27 119.9 . . ?
C28 C27 H27 119.9 . . ?
C27 C28 C29 119.9(2) . . ?
C27 C28 H28 120.0 . . ?
C29 C28 H28 120.0 . . ?
C28 C29 C24 120.33(19) . . ?
C28 C29 H29 119.8 . . ?
C24 C29 H29 119.8 . . ?
H30A O30 H30B 104(3) . . ?

loop_
_geom_bond_atom_site_label_1
_geom_bond_atom_site_label_2
_geom_bond_distance
_geom_bond_site_symmetry_2
_geom_bond_publ_flag
P1 O7 1.4882(13) . ?
P1 C11 1.7984(17) . ?
P1 C6 1.7995(16) . ?
P1 C2 1.8127(16) . ?
C2 C3 1.556(2) . ?
C2 H2A 0.9700 . ?
C2 H2B 0.9700 . ?
C3 C4 1.514(2) . ?
C3 P8 1.8359(15) . ?
C3 H3 0.9800 . ?
C4 C5 1.332(2) . ?
C4 Cl9 1.7392(16) . ?
C5 C10 1.499(2) . ?
C5 C6 1.504(2) . ?
C6 H6A 0.9700 . ?
C6 H6B 0.9700 . ?
P8 O17 1.4877(12) . ?
P8 C24 1.8022(16) . ?
P8 C18 1.8085(16) . ?
C10 H10A 0.9600 . ?
C10 H10B 0.9600 . ?
C10 H10C 0.9600 . ?
C11 C16 1.384(3) . ?
C11 C12 1.394(3) . ?
C12 C13 1.381(3) . ?
C12 H12 0.9300 . ?
C13 C14 1.362(4) . ?
C13 H13 0.9300 . ?
C14 C15 1.363(4) . ?
C14 H14 0.9300 . ?
C15 C16 1.388(3) . ?
C15 H15 0.9300 . ?
C16 H16 0.9300 . ?
C18 C19 1.384(2) . ?
C18 C23 1.392(2) . ?
C19 C20 1.391(3) . ?
C19 H19 0.9300 . ?
C20 C21 1.369(3) . ?
C20 H20 0.9300 . ?
C21 C22 1.371(3) . ?
C21 H21 0.9300 . ?
C22 C23 1.385(3) . ?
C22 H22 0.9300 . ?
C23 H23 0.9300 . ?
C24 C25 1.389(2) . ?
C24 C29 1.390(2) . ?
C25 C26 1.386(3) . ?
C25 H25 0.9300 . ?
C26 C27 1.372(3) . ?
C26 H26 0.9300 . ?
C27 C28 1.376(3) . ?
C27 H27 0.9300 . ?
C28 C29 1.385(3) . ?
C28 H28 0.9300 . ?
C29 H29 0.9300 . ?
O30 H30A 0.77(3) . ?
O30 H30B 0.79(3) . ?
